data_2203405
loop_
_publ_author_name
'Tian, Zheng-Fang'
'Li, Yi-Zhi'
'Meng, Qing-Jin'
'Dang, Dong-Bin'

_publ_section_title
;
 Bis[3-amino-1-(3-bromobenzyl)pyridinium]
 bis(maleonitriledithiolato)nickel(II)
;
_journal_issue 4
_journal_name_full 'Acta Crystallographica Section E'
_journal_page_first m392
_journal_page_last m393
_journal_paper_doi 10.1107/S1600536804005343
_journal_volume 60
_journal_year 2004
_chemical_formula_iupac '(C12 H12 Br N2)2 [Ni (C4 N2 S2)2]'
_chemical_formula_moiety '2C12 H12 Br N2 1+, C8 N4 Ni S4 1-'
_chemical_formula_sum 'C32 H24 Br2 N8 Ni S4'
_chemical_formula_weight 867.36
_chemical_name_systematic
;
Bis[1-(3-bromobenzyl)-3-aminopyridinium]
bis(maleonitriledithiolato)nickel(II)
;
_space_group_IT_number 15
_symmetry_cell_setting monoclinic
_symmetry_space_group_name_Hall '-C 2yc'
_symmetry_space_group_name_H-M 'C 1 2/c 1'
_atom_sites_solution_hydrogens geom
_atom_sites_solution_primary direct
_atom_sites_solution_secondary difmap
_cell_angle_alpha 90.00
_cell_angle_beta 131.010(10)
_cell_angle_gamma 90.00
_cell_formula_units_Z 4
_cell_length_a 27.219(7)
_cell_length_b 8.081(2)
_cell_length_c 20.601(5)
_cell_measurement_reflns_used 856
_cell_measurement_temperature 293(2)
_cell_measurement_theta_max 23.13
_cell_measurement_theta_min 2.62
_cell_volume 3419.3(16)
_computing_cell_refinement SMART
_computing_data_collection 'SMART (Bruker, 2000)'
_computing_data_reduction 'SAINT (Bruker, 2000)'
_computing_molecular_graphics SHELXTL
_computing_publication_material SHELXTL
_computing_structure_refinement SHELXTL
_computing_structure_solution 'SHELXTL (Bruker, 2000)'
_diffrn_ambient_temperature 293(2)
_diffrn_measured_fraction_theta_full 0.997
_diffrn_measured_fraction_theta_max 0.997
_diffrn_measurement_device_type 'Bruker SMART APEX CCD area-detector'
_diffrn_measurement_method '\f and \w'
_diffrn_radiation_monochromator graphite
_diffrn_radiation_source 'sealed tube'
_diffrn_radiation_type MoK\a
_diffrn_radiation_wavelength 0.71073
_diffrn_reflns_av_R_equivalents 0.0604
_diffrn_reflns_av_sigmaI/netI 0.0385
_diffrn_reflns_limit_h_max 30
_diffrn_reflns_limit_h_min -32
_diffrn_reflns_limit_k_max 9
_diffrn_reflns_limit_k_min -9
_diffrn_reflns_limit_l_max 22
_diffrn_reflns_limit_l_min -24
_diffrn_reflns_number 16304
_diffrn_reflns_theta_full 25.00
_diffrn_reflns_theta_max 25.00
_diffrn_reflns_theta_min 1.99
_exptl_absorpt_coefficient_mu 3.186
_exptl_absorpt_correction_T_max 0.53
_exptl_absorpt_correction_T_min 0.47
_exptl_absorpt_correction_type multi-scan
_exptl_absorpt_process_details '(SADABS; Bruker, 2000)'
_exptl_crystal_colour red
_exptl_crystal_density_diffrn 1.685
_exptl_crystal_density_method 'not measured'
_exptl_crystal_description block
_exptl_crystal_F_000 1736
_exptl_crystal_size_max 0.3
_exptl_crystal_size_mid 0.2
_exptl_crystal_size_min 0.2
_refine_diff_density_max 0.714
_refine_diff_density_min -0.645
_refine_ls_extinction_method none
_refine_ls_goodness_of_fit_ref 0.957
_refine_ls_hydrogen_treatment constr
_refine_ls_matrix_type full
_refine_ls_number_parameters 214
_refine_ls_number_reflns 3011
_refine_ls_number_restraints 0
_refine_ls_restrained_S_all 0.957
_refine_ls_R_factor_all 0.0672
_refine_ls_R_factor_gt 0.0507
_refine_ls_shift/su_max 0.001
_refine_ls_shift/su_mean 0.000
_refine_ls_structure_factor_coef Fsqd
_refine_ls_weighting_details 'calc w=1/[\s^2^(Fo^2^)+(0.0913P)^2^] where P=(Fo^2^+2Fc^2^)/3'
_refine_ls_weighting_scheme calc
_refine_ls_wR_factor_gt 0.1243
_refine_ls_wR_factor_ref 0.1309
_reflns_number_gt 2258
_reflns_number_total 3011
_reflns_threshold_expression I>2\s(I)
_cod_data_source_file cv6272.cif
_cod_data_source_block I
_cod_depositor_comments
;
The following automatic conversions were performed:
'_symmetry_cell_setting' value 'Monoclinic' changed to 'monoclinic'
according to '/home/saulius/struct/CIF-dictionaries/cif_core.dic'
dictionary named 'cif_core.dic' version 2.4.1 from 2010-06-29.

Automatic conversion script
Id: cif_fix_enum 1527 2010-12-29 10:47:43Z saulius 

The following automatic conversions were performed:

'_symmetry_cell_setting' value 'Monoclinic' changed to 'monoclinic'
according to /home/saulius/struct/CIF-dictionaries/cif_core.dic
dictionary named 'cif_core.dic' version 2.4.1 from 2010-06-29.

Automatic conversion script
Id: cif_fix_values 1715 2011-07-08 13:25:40Z adriana 
;
_cod_original_cell_volume 3419.5(15)
_cod_original_sg_symbol_H-M 'C 2/c  '
_cod_original_formula_sum 'C32 H24 Br2 N8 Ni1 S4'
_cod_database_code 2203405
_cod_database_fobs_code 2203405

loop_
_symmetry_equiv_pos_as_xyz
'x, y, z'
'-x, y, -z+1/2'
'x+1/2, y+1/2, z'
'-x+1/2, y+1/2, -z+1/2'
'-x, -y, -z'
'x, -y, z-1/2'
'-x+1/2, -y+1/2, -z'
'x+1/2, -y+1/2, z-1/2'

loop_
_atom_site_label
_atom_site_fract_x
_atom_site_fract_y
_atom_site_fract_z
_atom_site_U_iso_or_equiv
_atom_site_adp_type
_atom_site_calc_flag
_atom_site_refinement_flags
_atom_site_occupancy
_atom_site_type_symbol
Ni1 0.2500 0.2500 0.5000 0.0449(2) Uani d S 1 Ni
S1 0.17001(6) 0.37171(13) 0.38150(8) 0.0537(3) Uani d . 1 S
S2 0.28594(5) 0.14178(13) 0.44195(7) 0.0536(3) Uani d . 1 S
N1 0.0927(2) 0.4027(5) 0.1535(3) 0.0655(10) Uani d . 1 N
N2 0.2400(2) 0.1018(5) 0.2291(3) 0.0698(11) Uani d . 1 N
N3 0.37722(15) 0.7148(4) 0.5834(2) 0.0450(8) Uani d . 1 N
N4 0.30378(18) 0.6064(5) 0.4455(2) 0.0639(10) Uani d . 1 N
H4A 0.2847 0.5526 0.4596 0.077 Uiso calc R 1 H
H4B 0.2898 0.5987 0.3942 0.077 Uiso calc R 1 H
C1 0.1310(2) 0.3602(5) 0.2224(3) 0.0529(10) Uani d . 1 C
C2 0.17941(19) 0.3053(5) 0.3101(3) 0.0475(9) Uani d . 1 C
C3 0.2289(2) 0.2066(5) 0.3364(3) 0.0480(9) Uani d . 1 C
C4 0.2357(2) 0.1487(5) 0.2768(3) 0.0530(10) Uani d . 1 C
C5 0.35468(19) 0.7010(5) 0.5030(3) 0.0483(9) Uani d . 1 C
C6 0.3861(2) 0.7896(6) 0.4811(3) 0.0582(11) Uani d . 1 C
H6A 0.3720 0.7801 0.4261 0.070 Uiso calc R 1 H
C7 0.4374(2) 0.8896(6) 0.5401(3) 0.0626(12) Uani d . 1 C
H7A 0.4583 0.9482 0.5255 0.075 Uiso calc R 1 H
C8 0.4582(2) 0.9039(5) 0.6211(3) 0.0569(11) Uani d . 1 C
H8A 0.4931 0.9722 0.6617 0.068 Uiso calc R 1 H
C9 0.42730(19) 0.8178(5) 0.6412(3) 0.0514(10) Uani d . 1 C
H9A 0.4406 0.8292 0.6956 0.062 Uiso calc R 1 H
C10 0.3450(2) 0.6153(6) 0.6076(3) 0.0581(11) Uani d . 1 C
H10A 0.3023 0.6621 0.5788 0.070 Uiso calc R 1 H
H10B 0.3386 0.5035 0.5862 0.070 Uiso calc R 1 H
C11 0.38076(19) 0.6068(5) 0.7010(3) 0.0490(10) Uani d . 1 C
C12 0.43414(19) 0.5022(5) 0.7533(3) 0.0500(10) Uani d . 1 C
H12A 0.4481 0.4396 0.7302 0.060 Uiso calc R 1 H
C13 0.46588(19) 0.4923(5) 0.8389(3) 0.0542(11) Uani d . 1 C
C14 0.4453(2) 0.5802(6) 0.8739(3) 0.0646(12) Uani d . 1 C
H14A 0.4669 0.5710 0.9321 0.077 Uiso calc R 1 H
C15 0.3921(3) 0.6825(6) 0.8217(3) 0.0691(13) Uani d . 1 C
H15A 0.3777 0.7430 0.8449 0.083 Uiso calc R 1 H
C16 0.3606(2) 0.6959(6) 0.7368(3) 0.0586(11) Uani d . 1 C
H16A 0.3248 0.7661 0.7023 0.070 Uiso calc R 1 H
Br1 0.54059(2) 0.35526(6) 0.91119(3) 0.0727(2) Uani d . 1 Br

loop_
_atom_site_aniso_label
_atom_site_aniso_U_11
_atom_site_aniso_U_22
_atom_site_aniso_U_33
_atom_site_aniso_U_12
_atom_site_aniso_U_13
_atom_site_aniso_U_23
Ni1 0.0471(4) 0.0423(4) 0.0594(5) -0.0009(3) 0.0410(4) -0.0017(3)
S1 0.0557(6) 0.0555(7) 0.0651(7) 0.0097(5) 0.0461(6) 0.0040(5)
S2 0.0517(6) 0.0605(7) 0.0612(7) 0.0089(5) 0.0426(6) 0.0031(5)
N1 0.058(2) 0.072(3) 0.064(3) 0.008(2) 0.039(2) 0.002(2)
N2 0.066(3) 0.089(3) 0.067(3) 0.012(2) 0.050(2) 0.002(2)
N3 0.0377(16) 0.0479(19) 0.0508(19) -0.0024(14) 0.0296(15) 0.0041(15)
N4 0.054(2) 0.079(3) 0.049(2) -0.0151(19) 0.0300(18) 0.0031(18)
C1 0.053(3) 0.050(3) 0.066(3) -0.002(2) 0.044(3) -0.006(2)
C2 0.047(2) 0.046(2) 0.060(3) -0.0011(18) 0.040(2) -0.0006(19)
C3 0.049(2) 0.050(2) 0.054(2) -0.0024(18) 0.038(2) -0.0017(18)
C4 0.050(2) 0.056(3) 0.059(3) 0.0009(19) 0.039(2) 0.002(2)
C5 0.042(2) 0.051(2) 0.053(2) 0.0024(18) 0.032(2) 0.0061(19)
C6 0.057(3) 0.063(3) 0.063(3) 0.000(2) 0.043(2) 0.009(2)
C7 0.059(3) 0.058(3) 0.082(3) -0.002(2) 0.051(3) 0.014(2)
C8 0.046(2) 0.048(2) 0.073(3) -0.0063(19) 0.038(2) 0.001(2)
C9 0.045(2) 0.048(2) 0.060(3) -0.0046(18) 0.034(2) 0.000(2)
C10 0.047(2) 0.071(3) 0.058(3) -0.015(2) 0.036(2) -0.001(2)
C11 0.044(2) 0.054(2) 0.054(2) -0.0111(19) 0.033(2) 0.0019(19)
C12 0.048(2) 0.048(2) 0.062(3) -0.0045(19) 0.039(2) -0.002(2)
C13 0.054(2) 0.049(3) 0.061(3) -0.0019(19) 0.038(2) 0.007(2)
C14 0.077(3) 0.068(3) 0.058(3) 0.005(3) 0.048(3) 0.011(2)
C15 0.079(3) 0.073(3) 0.074(3) 0.012(3) 0.058(3) 0.005(3)
C16 0.060(3) 0.058(3) 0.067(3) 0.009(2) 0.045(2) 0.012(2)
Br1 0.0621(3) 0.0595(4) 0.0821(4) 0.0092(2) 0.0411(3) 0.0175(2)

loop_
_atom_type_symbol
_atom_type_description
_atom_type_scat_dispersion_real
_atom_type_scat_dispersion_imag
_atom_type_scat_source
C C 0.0033 0.0016 'International Tables Vol C Tables 4.2.6.8 and 6.1.1.4'
H H 0.0000 0.0000 'International Tables Vol C Tables 4.2.6.8 and 6.1.1.4'
N N 0.0061 0.0033 'International Tables Vol C Tables 4.2.6.8 and 6.1.1.4'
S S 0.1246 0.1234 'International Tables Vol C Tables 4.2.6.8 and 6.1.1.4'
Ni Ni 0.3393 1.1124 'International Tables Vol C Tables 4.2.6.8 and 6.1.1.4'
Br Br -0.2901 2.4595 'International Tables Vol C Tables 4.2.6.8 and 6.1.1.4'

loop_
_geom_angle_atom_site_label_1
_geom_angle_atom_site_label_2
_geom_angle_atom_site_label_3
_geom_angle_site_symmetry_1
_geom_angle_site_symmetry_3
_geom_angle
_geom_angle_publ_flag
S2 Ni1 S2 . 7_556 180.00(4) y
S2 Ni1 S1 . 7_556 87.41(5) ?
S2 Ni1 S1 7_556 7_556 92.59(5) ?
S2 Ni1 S1 . . 92.59(5) ?
S2 Ni1 S1 7_556 . 87.41(5) ?
S1 Ni1 S1 7_556 . 180.00(7) y
C2 S1 Ni1 . . 102.51(15) ?
C3 S2 Ni1 . . 102.33(14) ?
C5 N3 C9 . . 121.1(3) ?
C5 N3 C10 . . 118.3(3) ?
C9 N3 C10 . . 120.6(4) ?
C5 N4 H4A . . 120.0 ?
C5 N4 H4B . . 120.0 ?
H4A N4 H4B . . 120.0 ?
N1 C1 C2 . . 179.6(5) ?
C3 C2 C1 . . 122.8(4) ?
C3 C2 S1 . . 120.7(3) ?
C1 C2 S1 . . 116.4(3) ?
C2 C3 C4 . . 120.6(4) ?
C2 C3 S2 . . 121.7(3) ?
C4 C3 S2 . . 117.6(3) ?
N2 C4 C3 . . 178.7(5) ?
N4 C5 N3 . . 120.9(4) ?
N4 C5 C6 . . 120.7(4) ?
N3 C5 C6 . . 118.4(4) ?
C7 C6 C5 . . 120.0(4) ?
C7 C6 H6A . . 120.0 ?
C5 C6 H6A . . 120.0 ?
C6 C7 C8 . . 120.0(4) ?
C6 C7 H7A . . 120.0 ?
C8 C7 H7A . . 120.0 ?
C9 C8 C7 . . 119.1(4) ?
C9 C8 H8A . . 120.4 ?
C7 C8 H8A . . 120.4 ?
C8 C9 N3 . . 121.2(4) ?
C8 C9 H9A . . 119.4 ?
N3 C9 H9A . . 119.4 ?
C11 C10 N3 . . 115.4(3) ?
C11 C10 H10A . . 108.4 ?
N3 C10 H10A . . 108.4 ?
C11 C10 H10B . . 108.4 ?
N3 C10 H10B . . 108.4 ?
H10A C10 H10B . . 107.5 ?
C16 C11 C12 . . 119.0(4) ?
C16 C11 C10 . . 121.2(4) ?
C12 C11 C10 . . 119.8(4) ?
C13 C12 C11 . . 119.3(4) ?
C13 C12 H12A . . 120.3 ?
C11 C12 H12A . . 120.3 ?
C12 C13 C14 . . 121.3(4) ?
C12 C13 Br1 . . 119.4(3) ?
C14 C13 Br1 . . 119.2(3) ?
C13 C14 C15 . . 119.0(4) ?
C13 C14 H14A . . 120.5 ?
C15 C14 H14A . . 120.5 ?
C16 C15 C14 . . 120.5(4) ?
C16 C15 H15A . . 119.7 ?
C14 C15 H15A . . 119.7 ?
C15 C16 C11 . . 120.8(4) ?
C15 C16 H16A . . 119.6 ?
C11 C16 H16A . . 119.6 ?

loop_
_geom_bond_atom_site_label_1
_geom_bond_atom_site_label_2
_geom_bond_site_symmetry_2
_geom_bond_distance
_geom_bond_publ_flag
Ni1 S2 . 2.1649(11) y
Ni1 S2 7_556 2.1649(11) y
Ni1 S1 7_556 2.1662(12) y
Ni1 S1 . 2.1662(12) ?
S1 C2 . 1.735(4) y
S2 C3 . 1.727(4) y
N1 C1 . 1.131(6) ?
N2 C4 . 1.129(5) ?
N3 C5 . 1.341(5) ?
N3 C9 . 1.356(5) ?
N3 C10 . 1.497(5) ?
N4 C5 . 1.324(6) y
N4 H4A . 0.8600 ?
N4 H4B . 0.8600 ?
C1 C2 . 1.440(7) y
C2 C3 . 1.336(6) ?
C3 C4 . 1.436(6) y
C5 C6 . 1.399(6) ?
C6 C7 . 1.360(7) ?
C6 H6A . 0.9300 ?
C7 C8 . 1.372(7) ?
C7 H7A . 0.9300 ?
C8 C9 . 1.348(6) ?
C8 H8A . 0.9300 ?
C9 H9A . 0.9300 ?
C10 C11 . 1.482(6) ?
C10 H10A . 0.9700 ?
C10 H10B . 0.9700 ?
C11 C16 . 1.378(6) ?
C11 C12 . 1.390(6) ?
C12 C13 . 1.366(6) ?
C12 H12A . 0.9300 ?
C13 C14 . 1.367(6) ?
C13 Br1 . 1.899(4) y
C14 C15 . 1.375(7) ?
C14 H14A . 0.9300 ?
C15 C16 . 1.356(7) ?
C15 H15A . 0.9300 ?
C16 H16A . 0.9300 ?

loop_
_geom_hbond_atom_site_label_D
_geom_hbond_atom_site_label_H
_geom_hbond_atom_site_label_A
_geom_hbond_site_symmetry_A
_geom_hbond_distance_DH
_geom_hbond_distance_HA
_geom_hbond_distance_DA
_geom_hbond_angle_DHA
N4 H4A S1 . 0.86 2.81 3.506(4) 140
N4 H4B N2 4 0.86 2.10 2.956(6) 175
C6 H6A N1 4 0.93 2.58 3.308(6) 136
